data_2233789
loop_
_publ_author_name
'Huang, Bao-Jun'
'Zhu, Lei'
'He, Qin'

_publ_section_title
;
 Ethyl
 6-(4-fluorophenyl)-4-hydroxy-2-sulfanylidene-4-trifluoromethyl-1,3-diazinane-5-carboxylate
;
_journal_coeditor_code FJ2501
_journal_issue 3
_journal_name_full 'Acta Crystallographica Section E'
_journal_page_first o880
_journal_paper_doi 10.1107/S1600536812007465
_journal_volume 68
_journal_year 2012
_chemical_formula_iupac 'C14 H14 F4 N2 O3 S'
_chemical_formula_moiety 'C14 H14 F4 N2 O3 S'
_chemical_formula_sum 'C14 H14 F4 N2 O3 S'
_chemical_formula_weight 366.33
_chemical_name_systematic
;
Ethyl 6-(4-fluorophenyl)-4-hydroxy-2-sulfanylidene-4-trifluoromethyl-
1,3-diazinane-5-carboxylate
;
_space_group_IT_number 14
_symmetry_cell_setting monoclinic
_symmetry_space_group_name_Hall '-P 2ybc'
_symmetry_space_group_name_H-M 'P 1 21/c 1'
_atom_sites_solution_hydrogens geom
_atom_sites_solution_primary direct
_atom_sites_solution_secondary difmap
_audit_creation_method SHELXL-97
_cell_angle_alpha 90.00
_cell_angle_beta 109.269(12)
_cell_angle_gamma 90.00
_cell_formula_units_Z 4
_cell_length_a 11.0091(12)
_cell_length_b 9.9741(10)
_cell_length_c 14.6890(16)
_cell_measurement_reflns_used 5440
_cell_measurement_temperature 113(2)
_cell_measurement_theta_max 27.9
_cell_measurement_theta_min 2.0
_cell_volume 1522.6(3)
_computing_cell_refinement 'CrystalClear (Rigaku, 2009)'
_computing_data_collection 'CrystalClear (Rigaku, 2009)'
_computing_data_reduction 'CrystalClear (Rigaku, 2009)'
_computing_molecular_graphics 'SHELXTL (Sheldrick, 2008)'
_computing_publication_material 'CrystalStructure (Rigaku, 2009)'
_computing_structure_refinement 'SHELXL97 (Sheldrick, 2008)'
_computing_structure_solution 'SHELXS97 (Sheldrick, 2008)'
_diffrn_ambient_temperature 113(2)
_diffrn_detector_area_resol_mean 14.63
_diffrn_measured_fraction_theta_full 0.995
_diffrn_measured_fraction_theta_max 0.995
_diffrn_measurement_device_type 'Rigaku Saturn CCD area-detector'
_diffrn_measurement_method '\w and \f scans'
_diffrn_radiation_monochromator multilayer
_diffrn_radiation_source 'rotating anode'
_diffrn_radiation_type MoK\a
_diffrn_radiation_wavelength 0.71073
_diffrn_reflns_av_R_equivalents 0.0416
_diffrn_reflns_av_sigmaI/netI 0.0349
_diffrn_reflns_limit_h_max 13
_diffrn_reflns_limit_h_min -14
_diffrn_reflns_limit_k_max 13
_diffrn_reflns_limit_k_min -13
_diffrn_reflns_limit_l_max 18
_diffrn_reflns_limit_l_min -19
_diffrn_reflns_number 18960
_diffrn_reflns_theta_full 27.94
_diffrn_reflns_theta_max 27.94
_diffrn_reflns_theta_min 1.96
_diffrn_standards_decay_% 0
_diffrn_standards_interval_count 0
_diffrn_standards_interval_time 0
_diffrn_standards_number 0
_exptl_absorpt_coefficient_mu 0.274
_exptl_absorpt_correction_T_max 0.9678
_exptl_absorpt_correction_T_min 0.9472
_exptl_absorpt_correction_type multi-scan
_exptl_absorpt_process_details '(CrystalClear; Rigaku, 2009)'
_exptl_crystal_colour Colorless
_exptl_crystal_density_diffrn 1.598
_exptl_crystal_density_method 'not measured'
_exptl_crystal_description Prism
_exptl_crystal_F_000 752
_exptl_crystal_size_max 0.20
_exptl_crystal_size_mid 0.19
_exptl_crystal_size_min 0.12
_refine_diff_density_max 0.436
_refine_diff_density_min -0.269
_refine_ls_extinction_method none
_refine_ls_goodness_of_fit_ref 1.011
_refine_ls_hydrogen_treatment mixed
_refine_ls_matrix_type full
_refine_ls_number_parameters 227
_refine_ls_number_reflns 3627
_refine_ls_number_restraints 0
_refine_ls_restrained_S_all 1.011
_refine_ls_R_factor_all 0.0410
_refine_ls_R_factor_gt 0.0334
_refine_ls_shift/su_max 0.001
_refine_ls_shift/su_mean 0.000
_refine_ls_structure_factor_coef Fsqd
_refine_ls_weighting_details 'calc w=1/[\s^2^(Fo^2^)+(0.0500P)^2^+0.0000P] where P=(Fo^2^+2Fc^2^)/3'
_refine_ls_weighting_scheme calc
_refine_ls_wR_factor_gt 0.0805
_refine_ls_wR_factor_ref 0.0835
_reflns_number_gt 2979
_reflns_number_total 3627
_reflns_threshold_expression I>2\s(I)
_cod_data_source_file fj2501.cif
_cod_data_source_block I
_cod_original_sg_symbol_H-M 'P 21/c'
_cod_database_code 2233789
_cod_database_fobs_code 2233789

loop_
_symmetry_equiv_pos_as_xyz
'x, y, z'
'-x, y+1/2, -z+1/2'
'-x, -y, -z'
'x, -y-1/2, z-1/2'

loop_
_atom_site_type_symbol
_atom_site_label
_atom_site_fract_x
_atom_site_fract_y
_atom_site_fract_z
_atom_site_U_iso_or_equiv
_atom_site_adp_type
_atom_site_calc_flag
_atom_site_refinement_flags
_atom_site_occupancy
_atom_site_symmetry_multiplicity
S S1 1.09867(3) 0.59272(4) 0.13111(2) 0.01692(10) Uani d . 1 1
F F1 0.63627(8) 0.49595(8) -0.01023(6) 0.0223(2) Uani d . 1 1
F F2 0.70354(8) 0.30439(8) -0.04289(6) 0.0208(2) Uani d . 1 1
F F3 0.56928(7) 0.31300(9) 0.03576(6) 0.0211(2) Uani d . 1 1
F F4 0.77930(9) 0.74276(9) 0.59153(6) 0.0287(2) Uani d . 1 1
O O1 0.81420(9) 0.24372(9) 0.15081(7) 0.0161(2) Uani d . 1 1
H H1 0.7778 0.2236 0.1910 0.024 Uiso calc R 1 1
O O2 0.64286(9) 0.28689(10) 0.25049(7) 0.0214(2) Uani d . 1 1
O O3 0.55299(9) 0.49304(10) 0.22282(7) 0.0200(2) Uani d . 1 1
N N1 0.89236(10) 0.43819(12) 0.10096(8) 0.0139(2) Uani d . 1 1
N N2 0.96704(11) 0.54349(13) 0.24822(8) 0.0156(2) Uani d . 1 1
C C1 0.97865(12) 0.52093(13) 0.16191(9) 0.0138(3) Uani d . 1 1
C C2 0.78397(12) 0.37743(13) 0.12011(9) 0.0131(3) Uani d . 1 1
C C3 0.67215(13) 0.37300(14) 0.02481(10) 0.0159(3) Uani d . 1 1
C C4 0.74924(12) 0.46406(13) 0.19506(9) 0.0132(3) Uani d . 1 1
H H4 0.7220 0.5551 0.1673 0.016 Uiso calc R 1 1
C C5 0.64259(13) 0.40290(14) 0.22563(9) 0.0154(3) Uani d . 1 1
C C6 0.44550(14) 0.44909(18) 0.25374(11) 0.0270(4) Uani d . 1 1
H H6A 0.4297 0.3523 0.2400 0.032 Uiso calc R 1 1
H H6B 0.3666 0.4985 0.2169 0.032 Uiso calc R 1 1
C C7 0.47442(16) 0.47361(19) 0.35960(12) 0.0333(4) Uani d . 1 1
H H7A 0.5492 0.4200 0.3963 0.050 Uiso calc R 1 1
H H7B 0.3998 0.4479 0.3781 0.050 Uiso calc R 1 1
H H7C 0.4931 0.5689 0.3736 0.050 Uiso calc R 1 1
C C8 0.87196(12) 0.47696(14) 0.28305(9) 0.0138(3) Uani d . 1 1
H H8 0.9039 0.3849 0.3058 0.017 Uiso calc R 1 1
C C9 0.85100(12) 0.55238(14) 0.36593(9) 0.0136(3) Uani d . 1 1
C C10 0.84025(13) 0.47892(14) 0.44373(10) 0.0160(3) Uani d . 1 1
H H10 0.8506 0.3843 0.4449 0.019 Uiso calc R 1 1
C C11 0.81454(13) 0.54231(15) 0.51951(10) 0.0174(3) Uani d . 1 1
H H11 0.8055 0.4924 0.5720 0.021 Uiso calc R 1 1
C C12 0.80260(13) 0.67954(15) 0.51632(10) 0.0183(3) Uani d . 1 1
C C13 0.81342(14) 0.75668(15) 0.44131(10) 0.0216(3) Uani d . 1 1
H H13 0.8051 0.8515 0.4417 0.026 Uiso calc R 1 1
C C14 0.83700(14) 0.69099(14) 0.36509(10) 0.0184(3) Uani d . 1 1
H H14 0.8436 0.7414 0.3120 0.022 Uiso calc R 1 1
H H2A 1.0172(14) 0.5927(16) 0.2825(11) 0.015(4) Uiso d . 1 1
H H1A 0.9054(15) 0.4242(17) 0.0489(12) 0.026(5) Uiso d . 1 1

loop_
_atom_site_aniso_label
_atom_site_aniso_U_11
_atom_site_aniso_U_22
_atom_site_aniso_U_33
_atom_site_aniso_U_12
_atom_site_aniso_U_13
_atom_site_aniso_U_23
S1 0.01646(18) 0.01854(18) 0.01832(18) -0.00502(13) 0.00919(14) -0.00420(14)
F1 0.0232(4) 0.0197(5) 0.0198(4) 0.0034(3) 0.0016(3) 0.0036(3)
F2 0.0202(4) 0.0267(5) 0.0166(4) -0.0024(3) 0.0075(3) -0.0088(3)
F3 0.0137(4) 0.0288(5) 0.0210(4) -0.0066(3) 0.0061(3) -0.0033(4)
F4 0.0441(6) 0.0261(5) 0.0230(5) -0.0029(4) 0.0206(4) -0.0098(4)
O1 0.0198(5) 0.0124(5) 0.0183(5) 0.0014(4) 0.0093(4) 0.0014(4)
O2 0.0211(5) 0.0190(5) 0.0266(6) -0.0008(4) 0.0114(4) 0.0025(4)
O3 0.0160(5) 0.0229(6) 0.0235(5) 0.0035(4) 0.0097(4) 0.0004(4)
N1 0.0138(6) 0.0172(6) 0.0128(6) -0.0028(4) 0.0071(5) -0.0034(5)
N2 0.0146(6) 0.0196(6) 0.0125(6) -0.0063(5) 0.0044(5) -0.0045(5)
C1 0.0134(7) 0.0128(6) 0.0149(7) 0.0019(5) 0.0044(5) -0.0002(5)
C2 0.0131(6) 0.0126(7) 0.0148(6) -0.0001(5) 0.0061(5) -0.0005(5)
C3 0.0157(7) 0.0160(7) 0.0178(7) -0.0005(5) 0.0078(6) -0.0022(5)
C4 0.0141(7) 0.0137(6) 0.0124(6) 0.0007(5) 0.0054(5) -0.0006(5)
C5 0.0143(7) 0.0185(7) 0.0127(6) -0.0006(5) 0.0034(5) -0.0025(5)
C6 0.0152(7) 0.0367(9) 0.0330(9) 0.0005(6) 0.0133(7) -0.0020(7)
C7 0.0292(9) 0.0453(11) 0.0317(9) 0.0066(8) 0.0185(8) 0.0055(8)
C8 0.0134(6) 0.0149(7) 0.0134(6) -0.0005(5) 0.0049(5) 0.0000(5)
C9 0.0109(6) 0.0158(7) 0.0133(6) -0.0016(5) 0.0028(5) -0.0013(5)
C10 0.0170(7) 0.0141(7) 0.0166(7) -0.0004(5) 0.0051(5) 0.0002(5)
C11 0.0181(7) 0.0222(7) 0.0129(6) -0.0017(6) 0.0064(6) 0.0023(6)
C12 0.0202(7) 0.0217(8) 0.0152(7) -0.0024(6) 0.0092(6) -0.0064(6)
C13 0.0294(8) 0.0133(7) 0.0243(8) -0.0019(6) 0.0119(6) -0.0028(6)
C14 0.0242(8) 0.0161(7) 0.0169(7) -0.0020(6) 0.0097(6) 0.0009(6)

loop_
_atom_type_symbol
_atom_type_description
_atom_type_scat_dispersion_real
_atom_type_scat_dispersion_imag
_atom_type_scat_source
C C 0.0033 0.0016 'International Tables Vol C Tables 4.2.6.8 and 6.1.1.4'
H H 0.0000 0.0000 'International Tables Vol C Tables 4.2.6.8 and 6.1.1.4'
N N 0.0061 0.0033 'International Tables Vol C Tables 4.2.6.8 and 6.1.1.4'
O O 0.0106 0.0060 'International Tables Vol C Tables 4.2.6.8 and 6.1.1.4'
F F 0.0171 0.0103 'International Tables Vol C Tables 4.2.6.8 and 6.1.1.4'
S S 0.1246 0.1234 'International Tables Vol C Tables 4.2.6.8 and 6.1.1.4'

loop_
_geom_angle_atom_site_label_1
_geom_angle_atom_site_label_2
_geom_angle_atom_site_label_3
_geom_angle
C2 O1 H1 109.5
C5 O3 C6 117.11(11)
C1 N1 C2 124.90(11)
C1 N1 H1A 114.4(11)
C2 N1 H1A 120.7(11)
C1 N2 C8 123.93(12)
C1 N2 H2A 116.6(10)
C8 N2 H2A 119.4(10)
N2 C1 N1 117.77(12)
N2 C1 S1 120.74(10)
N1 C1 S1 121.49(10)
O1 C2 N1 109.59(10)
O1 C2 C3 107.38(11)
N1 C2 C3 107.50(10)
O1 C2 C4 112.87(10)
N1 C2 C4 108.58(11)
C3 C2 C4 110.79(10)
F3 C3 F1 107.59(10)
F3 C3 F2 107.24(11)
F1 C3 F2 107.32(11)
F3 C3 C2 111.15(10)
F1 C3 C2 111.82(11)
F2 C3 C2 111.49(10)
C5 C4 C8 109.66(10)
C5 C4 C2 112.60(11)
C8 C4 C2 106.91(10)
C5 C4 H4 109.2
C8 C4 H4 109.2
C2 C4 H4 109.2
O2 C5 O3 125.76(12)
O2 C5 C4 123.20(12)
O3 C5 C4 111.03(11)
O3 C6 C7 110.79(13)
O3 C6 H6A 109.5
C7 C6 H6A 109.5
O3 C6 H6B 109.5
C7 C6 H6B 109.5
H6A C6 H6B 108.1
C6 C7 H7A 109.5
C6 C7 H7B 109.5
H7A C7 H7B 109.5
C6 C7 H7C 109.5
H7A C7 H7C 109.5
H7B C7 H7C 109.5
N2 C8 C9 111.83(11)
N2 C8 C4 105.97(10)
C9 C8 C4 113.17(10)
N2 C8 H8 108.6
C9 C8 H8 108.6
C4 C8 H8 108.6
C14 C9 C10 119.37(13)
C14 C9 C8 122.23(12)
C10 C9 C8 118.35(12)
C11 C10 C9 120.83(13)
C11 C10 H10 119.6
C9 C10 H10 119.6
C12 C11 C10 117.96(13)
C12 C11 H11 121.0
C10 C11 H11 121.0
F4 C12 C11 118.22(12)
F4 C12 C13 118.43(13)
C11 C12 C13 123.34(13)
C12 C13 C14 117.84(14)
C12 C13 H13 121.1
C14 C13 H13 121.1
C9 C14 C13 120.64(13)
C9 C14 H14 119.7
C13 C14 H14 119.7

loop_
_geom_bond_atom_site_label_1
_geom_bond_atom_site_label_2
_geom_bond_distance
S1 C1 1.6905(13)
F1 C3 1.3381(16)
F2 C3 1.3428(15)
F3 C3 1.3367(15)
F4 C12 1.3678(15)
O1 C2 1.4120(15)
O1 H1 0.8400
O2 C5 1.2130(16)
O3 C5 1.3252(16)
O3 C6 1.4675(16)
N1 C1 1.3504(17)
N1 C2 1.4462(16)
N1 H1A 0.835(16)
N2 C1 1.3345(17)
N2 C8 1.4668(16)
N2 H2A 0.785(16)
C2 C3 1.5296(18)
C2 C4 1.5436(17)
C4 C5 1.5167(18)
C4 C8 1.5363(18)
C4 H4 1.0000
C6 C7 1.501(2)
C6 H6A 0.9900
C6 H6B 0.9900
C7 H7A 0.9800
C7 H7B 0.9800
C7 H7C 0.9800
C8 C9 1.5122(18)
C8 H8 1.0000
C9 C14 1.3906(19)
C9 C10 1.3950(18)
C10 C11 1.3881(19)
C10 H10 0.9500
C11 C12 1.374(2)
C11 H11 0.9500
C12 C13 1.381(2)
C13 C14 1.3936(19)
C13 H13 0.9500
C14 H14 0.9500

loop_
_geom_hbond_atom_site_label_D
_geom_hbond_atom_site_label_H
_geom_hbond_atom_site_label_A
_geom_hbond_site_symmetry_A
_geom_hbond_distance_DH
_geom_hbond_distance_HA
_geom_hbond_distance_DA
_geom_hbond_angle_DHA
O1 H1 O2 . 0.84 2.06 2.7767(13) 144
O1 H1 S1 2_745 0.84 2.83 3.3796(10) 124
N1 H1A S1 3_765 0.835(16) 2.635(17) 3.4566(12) 168.1(15)

loop_
_geom_torsion_atom_site_label_1
_geom_torsion_atom_site_label_2
_geom_torsion_atom_site_label_3
_geom_torsion_atom_site_label_4
_geom_torsion
C8 N2 C1 N1 4.3(2)
C8 N2 C1 S1 -175.06(10)
C2 N1 C1 N2 3.4(2)
C2 N1 C1 S1 -177.24(10)
C1 N1 C2 O1 -99.95(14)
C1 N1 C2 C3 143.65(13)
C1 N1 C2 C4 23.75(17)
O1 C2 C3 F3 59.68(13)
N1 C2 C3 F3 177.53(10)
C4 C2 C3 F3 -63.98(14)
O1 C2 C3 F1 179.95(10)
N1 C2 C3 F1 -62.21(13)
C4 C2 C3 F1 56.28(14)
O1 C2 C3 F2 -59.90(13)
N1 C2 C3 F2 57.94(14)
C4 C2 C3 F2 176.43(10)
O1 C2 C4 C5 -54.01(14)
N1 C2 C4 C5 -175.72(10)
C3 C2 C4 C5 66.45(14)
O1 C2 C4 C8 66.48(13)
N1 C2 C4 C8 -55.23(13)
C3 C2 C4 C8 -173.07(10)
C6 O3 C5 O2 0.9(2)
C6 O3 C5 C4 -178.03(11)
C8 C4 C5 O2 -69.83(16)
C2 C4 C5 O2 49.06(18)
C8 C4 C5 O3 109.10(13)
C2 C4 C5 O3 -132.01(12)
C5 O3 C6 C7 91.06(16)
C1 N2 C8 C9 -161.16(12)
C1 N2 C8 C4 -37.41(17)
C5 C4 C8 N2 -176.87(11)
C2 C4 C8 N2 60.79(13)
C5 C4 C8 C9 -53.96(15)
C2 C4 C8 C9 -176.31(10)
N2 C8 C9 C14 44.36(17)
C4 C8 C9 C14 -75.23(16)
N2 C8 C9 C10 -138.31(12)
C4 C8 C9 C10 102.10(14)
C14 C9 C10 C11 0.66(19)
C8 C9 C10 C11 -176.75(12)
C9 C10 C11 C12 -1.3(2)
C10 C11 C12 F4 -178.98(12)
C10 C11 C12 C13 0.8(2)
F4 C12 C13 C14 -179.92(13)
C11 C12 C13 C14 0.3(2)
C10 C9 C14 C13 0.5(2)
C8 C9 C14 C13 177.79(13)
C12 C13 C14 C9 -1.0(2)

loop_
_cod_related_entry_id
_cod_related_entry_database
_cod_related_entry_code
1 ChemSpider 3741099
